data_7246511
loop_
_publ_author_name
'Carballo, Rosa'
'Lago, Ana Bel\'en'
'V\'azquez-Toir\'an, Mar\'ia'
'Est\'evez, Laura'
'V\'azquez-L\'opez, Ezequiel M.'

_publ_section_title
;
 Square-planar and octahedral nickel complexes of an acylhydrazone ligand
 and the serendipitous isolation of a potential octahedral nickel
 acylhydrazone precursor
;
_journal_issue 16
_journal_name_full CrystEngComm
_journal_page_first 2463
_journal_page_last 2472
_journal_paper_doi 10.1039/D3CE00160A
_journal_volume 25
_journal_year 2023
_chemical_formula_sum 'C28 H26 N4 Ni O8'
_chemical_formula_weight 605.24
_space_group_crystal_system monoclinic
_space_group_IT_number 15
_space_group_name_Hall '-C 2yc'
_space_group_name_H-M_alt 'C 1 2/c 1'
_atom_sites_solution_hydrogens mixed
_audit_creation_method SHELXL-2018/3
_audit_update_record
;
2022-12-19 deposited with the CCDC.	2023-03-22 downloaded from the CCDC.
;
_cell_angle_alpha 90
_cell_angle_beta 103.289(3)
_cell_angle_gamma 90
_cell_formula_units_Z 4
_cell_length_a 20.6680(18)
_cell_length_b 5.9629(5)
_cell_length_c 23.892(2)
_cell_measurement_reflns_used 9974
_cell_measurement_temperature 100(2)
_cell_measurement_theta_max 28.37
_cell_measurement_theta_min 2.97
_cell_volume 2865.6(4)
_computing_cell_refinement 'Bruker SAINT'
_computing_data_collection 'Bruker APEX3'
_computing_data_reduction 'Bruker SAINT'
_computing_structure_refinement 'SHELXL-2018/3 (Sheldrick, 2018)'
_diffrn_ambient_temperature 100(2)
_diffrn_measured_fraction_theta_full 0.999
_diffrn_measured_fraction_theta_max 0.992
_diffrn_measurement_device_type 'Bruker D8 Venture Photon 100 CMOS'
_diffrn_measurement_method '\f and \w scans'
_diffrn_radiation_type MoK\a
_diffrn_radiation_wavelength 0.71073
_diffrn_reflns_av_R_equivalents 0.0612
_diffrn_reflns_av_unetI/netI 0.0407
_diffrn_reflns_Laue_measured_fraction_full 0.999
_diffrn_reflns_Laue_measured_fraction_max 0.992
_diffrn_reflns_limit_h_max 27
_diffrn_reflns_limit_h_min -27
_diffrn_reflns_limit_k_max 7
_diffrn_reflns_limit_k_min -7
_diffrn_reflns_limit_l_max 31
_diffrn_reflns_limit_l_min -30
_diffrn_reflns_number 26407
_diffrn_reflns_point_group_measured_fraction_full 0.999
_diffrn_reflns_point_group_measured_fraction_max 0.992
_diffrn_reflns_theta_full 25.242
_diffrn_reflns_theta_max 28.471
_diffrn_reflns_theta_min 2.353
_exptl_absorpt_coefficient_mu 0.732
_exptl_absorpt_correction_T_max 0.7457
_exptl_absorpt_correction_T_min 0.5780
_exptl_absorpt_correction_type multi-scan
_exptl_absorpt_process_details 'SADABS-2016/2 (Bruker AXS Inc.)'
_exptl_crystal_colour red
_exptl_crystal_density_diffrn 1.403
_exptl_crystal_density_method 'not measured'
_exptl_crystal_description prism
_exptl_crystal_F_000 1256
_exptl_crystal_size_max 0.328
_exptl_crystal_size_mid 0.285
_exptl_crystal_size_min 0.184
_refine_diff_density_max 1.271
_refine_diff_density_min -0.954
_refine_diff_density_rms 0.090
_refine_ls_extinction_method none
_refine_ls_goodness_of_fit_ref 1.039
_refine_ls_hydrogen_treatment mixed
_refine_ls_matrix_type full
_refine_ls_number_parameters 199
_refine_ls_number_reflns 3583
_refine_ls_number_restraints 6
_refine_ls_restrained_S_all 1.038
_refine_ls_R_factor_all 0.0735
_refine_ls_R_factor_gt 0.0556
_refine_ls_shift/su_max 0.000
_refine_ls_shift/su_mean 0.000
_refine_ls_structure_factor_coef Fsqd
_refine_ls_weighting_details 'w=1/[\s^2^(Fo^2^)+(0.0515P)^2^+15.1807P] where P=(Fo^2^+2Fc^2^)/3'
_refine_ls_weighting_scheme calc
_refine_ls_wR_factor_gt 0.1314
_refine_ls_wR_factor_ref 0.1414
_reflns_Friedel_coverage 0.000
_reflns_number_gt 2885
_reflns_number_total 3583
_reflns_threshold_expression 'I > 2\s(I)'
_cod_data_source_file d3ce00160a2.cif
_cod_data_source_block 2A-32010103_0m
_cod_depositor_comments 'Adding full bibliography for 7246508--7246511.cif.'
_cod_original_cell_volume 2865.7(4)
_cod_original_sg_symbol_H-M 'C 2/c'
_cod_database_code 7246511
_shelx_shelxl_version_number 2018/3
_shelx_space_group_comment
; 
The symmetry employed for this shelxl refinement is uniquely defined 
by the following loop, which should always be used as a source of 
symmetry information in preference to the above space-group names. 
They are only intended as comments. 
;
_shelx_estimated_absorpt_t_min 0.795
_shelx_estimated_absorpt_t_max 0.877

loop_
_space_group_symop_operation_xyz
'x, y, z'
'-x, y, -z+1/2'
'x+1/2, y+1/2, z'
'-x+1/2, y+1/2, -z+1/2'
'-x, -y, -z'
'x, -y, z-1/2'
'-x+1/2, -y+1/2, -z'
'x+1/2, -y+1/2, z-1/2'

loop_
_atom_site_label
_atom_site_type_symbol
_atom_site_fract_x
_atom_site_fract_y
_atom_site_fract_z
_atom_site_U_iso_or_equiv
_atom_site_adp_type
_atom_site_occupancy
_atom_site_site_symmetry_order
_atom_site_calc_flag
_atom_site_refinement_flags_posn
_atom_site_refinement_flags_adp
_atom_site_refinement_flags_occupancy
_atom_site_disorder_assembly
_atom_site_disorder_group
Ni1 Ni 0.250000 0.750000 0.500000 0.01850(15) Uani 1 2 d S . P . .
N2 N 0.29607(12) 1.0127(4) 0.49037(11) 0.0245(5) Uani 1 1 d . . . . .
O3 O 0.50019(11) 1.8740(4) 0.54677(11) 0.0310(5) Uani 1 1 d . . . . .
H3A H 0.492269 1.946319 0.515773 0.037 Uiso 0.5 1 calc R U P A 1
H3B H 0.532(4) 1.872(14) 0.571(3) 0.037 Uiso 0.5 1 d . U P B 2
O1 O 0.21230(10) 0.7841(3) 0.42254(10) 0.0275(5) Uani 1 1 d . . . . .
C8 C 0.33829(14) 1.1125(5) 0.53025(13) 0.0239(6) Uani 1 1 d . . . . .
H8 H 0.345130 1.041984 0.566796 0.029 Uiso 1 1 calc R U . . .
C13 C 0.41480(13) 1.6505(5) 0.48900(12) 0.0215(5) Uani 1 1 d . . . . .
H13 H 0.412309 1.750291 0.457582 0.026 Uiso 1 1 calc R U . . .
N1 N 0.28086(11) 1.0945(4) 0.43353(10) 0.0191(5) Uani 1 1 d . . . . .
C14 C 0.37330(13) 1.4656(5) 0.48322(13) 0.0232(6) Uani 1 1 d . . . . .
H14 H 0.341791 1.439829 0.448049 0.028 Uiso 1 1 calc R U . . .
C2 C 0.20560(14) 1.0179(5) 0.34084(13) 0.0252(6) Uani 1 1 d . . . . .
C1 C 0.23469(14) 0.9630(5) 0.40278(13) 0.0246(6) Uani 1 1 d . . . . .
C9 C 0.37782(14) 1.3153(5) 0.52965(14) 0.0238(6) Uani 1 1 d . . . . .
C12 C 0.46024(13) 1.6901(5) 0.54096(13) 0.0228(6) Uani 1 1 d . . . . .
C11 C 0.46477(16) 1.5451(5) 0.58725(13) 0.0293(6) Uani 1 1 d . . . . .
H11 H 0.495573 1.573961 0.622643 0.035 Uiso 1 1 calc R U . . .
C10 C 0.42429(16) 1.3598(5) 0.58133(14) 0.0298(7) Uani 1 1 d . . . . .
H10 H 0.427802 1.259790 0.612827 0.036 Uiso 1 1 calc R U . . .
C7 C 0.21763(14) 1.2231(5) 0.31749(12) 0.0258(6) Uani 1 1 d . . . . .
H7 H 0.244607 1.331165 0.341235 0.031 Uiso 1 1 calc R U . . .
C3 C 0.16499(17) 0.8650(6) 0.30605(17) 0.0395(8) Uani 1 1 d . . . . .
H3 H 0.155566 0.725893 0.321886 0.047 Uiso 1 1 calc R U . . .
C6 C 0.19077(15) 1.2727(6) 0.25987(13) 0.0329(7) Uani 1 1 d . . . . .
H6 H 0.199597 1.413268 0.244430 0.040 Uiso 1 1 calc R U . . .
O2 O 0.12503(15) 1.1523(8) 0.16795(11) 0.0776(12) Uani 1 1 d . . . . .
H2A H 0.123236 1.290883 0.161425 0.093 Uiso 1 1 calc R U . . .
C4 C 0.13762(19) 0.9098(7) 0.24847(19) 0.0515(11) Uani 1 1 d . . . . .
H4 H 0.110069 0.802043 0.225106 0.062 Uiso 1 1 calc R U . . .
C5 C 0.15103(17) 1.1157(8) 0.22512(14) 0.0443(10) Uani 1 1 d . . . . .
O1W O 0.11615(13) 1.6005(9) 0.12657(12) 0.0942(17) Uani 1 1 d D . . . .
H1W H 0.0820(12) 1.595(11) 0.1011(14) 0.113 Uiso 0.3333 1 d D U P . .
H2W H 0.1425(17) 1.615(12) 0.1058(16) 0.113 Uiso 0.3333 1 d D U P . .
H3W H 0.114(3) 1.733(3) 0.135(3) 0.113 Uiso 0.3333 1 d D U P . .

loop_
_atom_site_aniso_label
_atom_site_aniso_U_11
_atom_site_aniso_U_22
_atom_site_aniso_U_33
_atom_site_aniso_U_23
_atom_site_aniso_U_13
_atom_site_aniso_U_12
Ni1 0.0211(2) 0.0125(2) 0.0243(3) 0.0006(2) 0.01023(18) -0.00202(19)
N2 0.0245(11) 0.0217(12) 0.0295(13) 0.0006(10) 0.0106(10) 0.0040(10)
O3 0.0224(10) 0.0245(12) 0.0419(13) -0.0019(10) -0.0015(9) -0.0040(9)
O1 0.0290(10) 0.0211(11) 0.0349(12) -0.0004(8) 0.0122(9) -0.0027(8)
C8 0.0282(14) 0.0199(14) 0.0262(14) 0.0010(11) 0.0115(11) 0.0013(11)
C13 0.0206(13) 0.0167(13) 0.0276(14) 0.0022(11) 0.0063(11) 0.0004(10)
N1 0.0224(11) 0.0166(11) 0.0199(11) 0.0004(9) 0.0079(9) -0.0013(9)
C14 0.0212(13) 0.0169(13) 0.0316(15) -0.0003(11) 0.0063(11) -0.0004(10)
C2 0.0247(13) 0.0240(14) 0.0303(15) -0.0011(12) 0.0133(12) 0.0037(11)
C1 0.0231(13) 0.0179(13) 0.0366(16) -0.0059(12) 0.0146(12) -0.0015(11)
C9 0.0241(13) 0.0136(12) 0.0385(16) -0.0010(11) 0.0173(12) 0.0016(10)
C12 0.0203(13) 0.0186(13) 0.0306(15) -0.0009(11) 0.0081(11) 0.0025(10)
C11 0.0336(15) 0.0277(16) 0.0263(15) -0.0005(12) 0.0059(12) 0.0019(13)
C10 0.0352(16) 0.0278(16) 0.0290(16) 0.0041(13) 0.0129(13) 0.0043(13)
C7 0.0253(13) 0.0308(16) 0.0202(13) 0.0007(12) 0.0033(10) -0.0012(12)
C3 0.0365(18) 0.0300(18) 0.052(2) -0.0084(16) 0.0102(16) -0.0017(14)
C6 0.0263(14) 0.049(2) 0.0225(14) 0.0074(14) 0.0031(11) -0.0056(14)
O2 0.0526(17) 0.154(4) 0.0199(13) -0.0129(18) -0.0050(12) -0.018(2)
C4 0.0371(19) 0.052(2) 0.062(3) -0.034(2) 0.0046(18) -0.0083(18)
C5 0.0281(16) 0.080(3) 0.0229(16) -0.0160(18) 0.0025(12) -0.0060(18)
O1W 0.0294(13) 0.225(5) 0.0295(15) -0.035(2) 0.0093(11) 0.014(2)

loop_
_atom_type_symbol
_atom_type_description
_atom_type_scat_dispersion_real
_atom_type_scat_dispersion_imag
_atom_type_scat_source
C C 0.0033 0.0016 'International Tables Vol C Tables 4.2.6.8 and 6.1.1.4'
H H 0.0000 0.0000 'International Tables Vol C Tables 4.2.6.8 and 6.1.1.4'
N N 0.0061 0.0033 'International Tables Vol C Tables 4.2.6.8 and 6.1.1.4'
O O 0.0106 0.0060 'International Tables Vol C Tables 4.2.6.8 and 6.1.1.4'
Ni Ni 0.3393 1.1124 'International Tables Vol C Tables 4.2.6.8 and 6.1.1.4'

loop_
_geom_angle_atom_site_label_1
_geom_angle_atom_site_label_2
_geom_angle_atom_site_label_3
_geom_angle
_geom_angle_site_symmetry_1
_geom_angle_site_symmetry_3
_geom_angle_publ_flag
O1 Ni1 O1 180.0 7_566 . ?
O1 Ni1 N2 83.93(10) 7_566 7_566 ?
O1 Ni1 N2 96.07(10) . 7_566 ?
O1 Ni1 N2 96.07(10) 7_566 . ?
O1 Ni1 N2 83.93(10) . . ?
N2 Ni1 N2 180.0 7_566 . ?
C8 N2 N1 121.3(2) . . ?
C8 N2 Ni1 125.1(2) . . ?
N1 N2 Ni1 113.61(18) . . ?
C1 O1 Ni1 110.63(19) . . ?
N2 C8 C9 131.6(3) . . ?
C14 C13 C12 119.9(3) . . ?
C1 N1 N2 107.6(2) . . ?
C13 C14 C9 120.0(3) . . ?
C3 C2 C7 118.7(3) . . ?
C3 C2 C1 120.0(3) . . ?
C7 C2 C1 121.3(3) . . ?
O1 C1 N1 124.1(3) . . ?
O1 C1 C2 116.4(3) . . ?
N1 C1 C2 119.6(3) . . ?
C10 C9 C14 118.6(3) . . ?
C10 C9 C8 114.8(3) . . ?
C14 C9 C8 126.6(3) . . ?
O3 C12 C11 119.5(3) . . ?
O3 C12 C13 119.7(3) . . ?
C11 C12 C13 120.8(3) . . ?
C10 C11 C12 119.4(3) . . ?
C11 C10 C9 121.3(3) . . ?
C2 C7 C6 121.1(3) . . ?
C2 C3 C4 121.5(4) . . ?
C5 C6 C7 119.6(3) . . ?
C3 C4 C5 119.4(3) . . ?
O2 C5 C6 122.2(4) . . ?
O2 C5 C4 118.0(4) . . ?
C6 C5 C4 119.8(3) . . ?

loop_
_geom_bond_atom_site_label_1
_geom_bond_atom_site_label_2
_geom_bond_distance
_geom_bond_site_symmetry_2
_geom_bond_publ_flag
Ni1 O1 1.847(2) 7_566 ?
Ni1 O1 1.847(2) . ?
Ni1 N2 1.875(2) 7_566 ?
Ni1 N2 1.875(3) . ?
N2 C8 1.281(4) . ?
N2 N1 1.409(3) . ?
O3 C12 1.360(4) . ?
O1 C1 1.294(3) . ?
C8 C9 1.461(4) . ?
C13 C14 1.384(4) . ?
C13 C12 1.394(4) . ?
N1 C1 1.321(4) . ?
C14 C9 1.413(4) . ?
C2 C3 1.381(5) . ?
C2 C7 1.390(4) . ?
C2 C1 1.500(4) . ?
C9 C10 1.404(4) . ?
C12 C11 1.390(4) . ?
C11 C10 1.374(5) . ?
C7 C6 1.393(4) . ?
C3 C4 1.388(6) . ?
C6 C5 1.388(5) . ?
O2 C5 1.365(4) . ?
C4 C5 1.403(6) . ?

loop_
_geom_hbond_atom_site_label_D
_geom_hbond_atom_site_label_H
_geom_hbond_atom_site_label_A
_geom_hbond_distance_DH
_geom_hbond_distance_HA
_geom_hbond_distance_DA
_geom_hbond_angle_DHA
_geom_hbond_site_symmetry_A
_geom_hbond_publ_flag
O3 H3A^a O3 0.84 1.87 2.692(5) 164.0 5_696 yes
O3 H3B^b O1W 0.78(8) 1.93(8) 2.702(4) 172(8) 8_586 yes
C8 H8 O1 0.95 2.32 2.916(4) 120.0 7_566 yes
O2 H2A O1W 0.84 2.02 2.841(7) 166.6 . yes
O1W H1W O3 0.820(2) 1.889(10) 2.702(4) 171(6) 8_485 yes
O1W H2W N1 0.820(2) 2.024(14) 2.828(3) 167(6) 4 yes
O1W H3W O2 0.820(2) 2.615(12) 3.429(7) 172(6) 1_565 yes
